data_2211523
loop_
_publ_author_name
'Bai, Guo-Yi'
'Peng, Hong-Wei'
'Simpson, Jim'
'Chen, Yong'
'Li, Ying'

_publ_section_title
;
 Diphenylmethyl 3-azido-1,1-dioxocephalosporanate
;
_journal_coeditor_code LH2252
_journal_issue 12
_journal_name_full 'Acta Crystallographica Section E'
_journal_page_first o5716
_journal_page_last o5718
_journal_paper_doi 10.1107/S1600536806048835
_journal_volume 62
_journal_year 2006
_chemical_formula_iupac 'C21 H20 N4 O5 S'
_chemical_formula_moiety 'C21 H20 N4 O5 S'
_chemical_formula_sum 'C21 H20 N4 O5 S'
_chemical_formula_weight 440.47
_chemical_name_systematic
;
Diphenylmethyl 3-azido-1,1-dioxocephalosporanate
;
_space_group_IT_number 19
_symmetry_cell_setting orthorhombic
_symmetry_space_group_name_Hall 'P 2ac 2ab'
_symmetry_space_group_name_H-M 'P 21 21 21'
_atom_sites_solution_hydrogens geom
_atom_sites_solution_primary direct
_atom_sites_solution_secondary difmap
_cell_angle_alpha 90.00
_cell_angle_beta 90.00
_cell_angle_gamma 90.00
_cell_formula_units_Z 8
_cell_length_a 10.9030(13)
_cell_length_b 11.3796(14)
_cell_length_c 34.293(4)
_cell_measurement_reflns_used 5653
_cell_measurement_temperature 294(2)
_cell_measurement_theta_max 21.82
_cell_measurement_theta_min 2.38
_cell_volume 4254.8(9)
_computing_cell_refinement 'SAINT (Bruker, 1997)'
_computing_data_collection 'SMART (Bruker, 1997)'
_computing_data_reduction SAINT
_computing_molecular_graphics 'SHELXTL (Bruker, 1997)'
_computing_publication_material SHELXTL
_computing_structure_refinement 'SHELXL97 (Sheldrick, 1997)'
_computing_structure_solution 'SHELXS97 (Sheldrick, 1997)'
_diffrn_ambient_temperature 294(2)
_diffrn_measured_fraction_theta_full 1.000
_diffrn_measured_fraction_theta_max 1.000
_diffrn_measurement_device_type 'Bruker SMART-1000 CCD area-detector'
_diffrn_measurement_method '\f and \w'
_diffrn_radiation_monochromator graphite
_diffrn_radiation_source 'fine-focus sealed tube'
_diffrn_radiation_type MoK\a
_diffrn_radiation_wavelength 0.71073
_diffrn_reflns_av_R_equivalents 0.0365
_diffrn_reflns_av_sigmaI/netI 0.0462
_diffrn_reflns_limit_h_max 11
_diffrn_reflns_limit_h_min -12
_diffrn_reflns_limit_k_max 13
_diffrn_reflns_limit_k_min -9
_diffrn_reflns_limit_l_max 40
_diffrn_reflns_limit_l_min -40
_diffrn_reflns_number 20301
_diffrn_reflns_theta_full 25.02
_diffrn_reflns_theta_max 25.02
_diffrn_reflns_theta_min 1.89
_diffrn_standards_number 0
_exptl_absorpt_coefficient_mu 0.193
_exptl_absorpt_correction_T_max 0.9661
_exptl_absorpt_correction_T_min 0.9428
_exptl_absorpt_correction_type multi-scan
_exptl_absorpt_process_details '(SADABS; Sheldrick, 1996)'
_exptl_crystal_colour colorless
_exptl_crystal_density_diffrn 1.375
_exptl_crystal_density_method 'not measured'
_exptl_crystal_description block
_exptl_crystal_F_000 1840
_exptl_crystal_size_max 0.24
_exptl_crystal_size_mid 0.22
_exptl_crystal_size_min 0.18
_refine_diff_density_max 0.204
_refine_diff_density_min -0.250
_refine_ls_abs_structure_details 'Flack (1983), 2607 Friedel pairs'
_refine_ls_abs_structure_Flack 0.04(6)
_refine_ls_extinction_method none
_refine_ls_goodness_of_fit_ref 1.030
_refine_ls_hydrogen_treatment constr
_refine_ls_matrix_type full
_refine_ls_number_parameters 561
_refine_ls_number_reflns 7497
_refine_ls_number_restraints 18
_refine_ls_restrained_S_all 1.045
_refine_ls_R_factor_all 0.0686
_refine_ls_R_factor_gt 0.0416
_refine_ls_shift/su_max 0.001
_refine_ls_shift/su_mean 0.000
_refine_ls_structure_factor_coef Fsqd
_refine_ls_weighting_details 'calc w=1/[\s^2^(Fo^2^)+(0.0408P)^2^+0.1929P] where P=(Fo^2^+2Fc^2^)/3'
_refine_ls_weighting_scheme calc
_refine_ls_wR_factor_gt 0.0813
_refine_ls_wR_factor_ref 0.0915
_reflns_number_gt 5529
_reflns_number_total 7497
_reflns_threshold_expression I>2\s(I)
_cod_data_source_file lh2252.cif
_cod_data_source_block I
_cod_depositor_comments
;
The following automatic conversions were performed:
'_symmetry_cell_setting' value 'Orthorhombic' changed to 'orthorhombic'
according to '/home/saulius/struct/CIF-dictionaries/cif_core.dic'
dictionary named 'cif_core.dic' version 2.4.1 from 2010-06-29.

Automatic conversion script
Id: cif_fix_enum 1527 2010-12-29 10:47:43Z saulius 

The following automatic conversions were performed:

'_symmetry_cell_setting' value 'Orthorhombic' changed to
'orthorhombic' according to
/home/saulius/struct/CIF-dictionaries/cif_core.dic dictionary named
'cif_core.dic' version 2.4.1 from 2010-06-29.

Automatic conversion script
Id: cif_fix_values 1715 2011-07-08 13:25:40Z adriana 
;
_cod_database_code 2211523
_cod_database_fobs_code 2211523

loop_
_symmetry_equiv_pos_as_xyz
'x, y, z'
'-x+1/2, -y, z+1/2'
'-x, y+1/2, -z+1/2'
'x+1/2, -y+1/2, -z'

loop_
_atom_site_type_symbol
_atom_site_label
_atom_site_fract_x
_atom_site_fract_y
_atom_site_fract_z
_atom_site_U_iso_or_equiv
_atom_site_adp_type
_atom_site_calc_flag
_atom_site_refinement_flags
_atom_site_occupancy
S S1 0.89693(6) 1.25811(7) 0.94228(2) 0.04747(19) Uani d . 1
S S2 0.55483(8) -0.03894(7) 0.81075(2) 0.0574(2) Uani d . 1
O O1 0.55441(18) 0.93528(15) 0.94762(5) 0.0494(5) Uani d . 1
O O2 0.7399(2) 0.96878(19) 0.92215(7) 0.0768(7) Uani d . 1
O O3 0.5002(2) 1.35293(18) 0.93499(6) 0.0654(6) Uani d . 1
O O4 1.00413(17) 1.2272(2) 0.92039(6) 0.0680(6) Uani d . 1
O O5 0.89415(19) 1.36889(17) 0.96202(6) 0.0598(5) Uani d . 1
O O6 0.77230(18) 0.34298(18) 0.76097(6) 0.0633(6) Uani d . 1
O O7 0.76923(18) 0.23061(17) 0.81479(6) 0.0570(5) Uani d . 1
O O8 0.3275(2) 0.2679(2) 0.78208(9) 0.0982(9) Uani d . 1
O O9 0.6129(2) -0.1087(2) 0.84020(7) 0.0894(8) Uani d . 1
O O10 0.4463(2) -0.0812(2) 0.79205(8) 0.0855(8) Uani d . 1
N N1 0.65556(19) 1.21074(18) 0.92983(6) 0.0395(5) Uani d . 1
N N2 0.6928(2) 1.2520(2) 1.00897(6) 0.0454(6) Uani d . 1
N N3 0.7504(2) 1.2875(2) 1.03751(8) 0.0534(6) Uani d . 1
N N4 0.7945(3) 1.3314(3) 1.06368(9) 0.0885(10) Uani d . 1
N N5 0.5199(2) 0.18823(19) 0.79781(7) 0.0513(6) Uani d . 1
N N6 0.5202(3) 0.0705(4) 0.72513(9) 0.0992(12) Uani d . 1
N N7 0.5239(3) 0.0120(3) 0.69639(9) 0.0784(9) Uani d . 1
N N8 0.5139(4) -0.0419(4) 0.66900(12) 0.1323(16) Uani d . 1
C C1 0.5532(3) 0.8129(2) 0.93433(8) 0.0462(7) Uani d . 1
H H1 0.6199 0.8012 0.9156 0.055 Uiso calc R 1
C C2 0.5739(3) 0.7347(2) 0.96881(8) 0.0464(7) Uani d . 1
C C3 0.6661(3) 0.6531(3) 0.96900(11) 0.0694(10) Uani d . 1
H H3 0.7198 0.6488 0.9480 0.083 Uiso calc R 1
C C4 0.6804(4) 0.5767(3) 1.00012(14) 0.0906(13) Uani d . 1
H H4 0.7422 0.5204 0.9995 0.109 Uiso calc R 1
C C5 0.6052(4) 0.5833(3) 1.03134(12) 0.0791(11) Uani d . 1
H H5 0.6154 0.5322 1.0522 0.095 Uiso calc R 1
C C6 0.5146(4) 0.6651(3) 1.03207(10) 0.0834(12) Uani d . 1
H H6 0.4631 0.6702 1.0536 0.100 Uiso calc R 1
C C7 0.4983(3) 0.7410(3) 1.00097(9) 0.0702(9) Uani d . 1
H H7 0.4359 0.7966 1.0018 0.084 Uiso calc R 1
C C8 0.4319(3) 0.7911(2) 0.91417(7) 0.0458(7) Uani d . 1
C C9 0.3937(3) 0.6768(3) 0.90808(9) 0.0660(9) Uani d . 1
H H9 0.4414 0.6145 0.9170 0.079 Uiso calc R 1
C C10 0.2839(4) 0.6545(3) 0.88866(11) 0.0782(11) Uani d . 1
H H10 0.2583 0.5774 0.8848 0.094 Uiso calc R 1
C C11 0.2145(3) 0.7443(3) 0.87541(9) 0.0692(10) Uani d . 1
H H11 0.1417 0.7289 0.8622 0.083 Uiso calc R 1
C C12 0.2508(3) 0.8575(3) 0.88133(9) 0.0659(9) Uani d . 1
H H12 0.2024 0.9191 0.8724 0.079 Uiso calc R 1
C C13 0.3590(3) 0.8806(3) 0.90055(9) 0.0567(8) Uani d . 1
H H13 0.3832 0.9582 0.9044 0.068 Uiso calc R 1
C C14 0.6523(3) 0.9998(2) 0.94046(8) 0.0432(7) Uani d . 1
C C15 0.6405(2) 1.1210(2) 0.95915(7) 0.0380(6) Uani d . 1
H H15 0.5577 1.1281 0.9700 0.046 Uiso calc R 1
C C16 0.5968(3) 1.3166(2) 0.92411(8) 0.0452(7) Uani d . 1
C C17 0.7028(3) 1.3631(3) 0.89984(9) 0.0543(8) Uani d . 1
H H17A 0.7423 1.4323 0.9106 0.065 Uiso calc R 1
H H17B 0.6841 1.3732 0.8724 0.065 Uiso calc R 1
C C18 0.7674(2) 1.2465(3) 0.90976(7) 0.0454(7) Uani d . 1
H H18 0.7849 1.1986 0.8867 0.055 Uiso calc R 1
C C19 0.8662(3) 1.1452(2) 0.97667(8) 0.0450(7) Uani d . 1
H H19A 0.8858 1.0704 0.9646 0.054 Uiso calc R 1
H H19B 0.9214 1.1554 0.9986 0.054 Uiso calc R 1
C C20 0.7339(3) 1.1381(2) 0.99267(7) 0.0412(7) Uani d . 1
C C21 0.7241(3) 1.0402(2) 1.02283(8) 0.0568(8) Uani d . 1
H H21A 0.6414 1.0360 1.0324 0.085 Uiso calc R 1
H H21B 0.7788 1.0562 1.0441 0.085 Uiso calc R 1
H H21C 0.7459 0.9666 1.0110 0.085 Uiso calc R 1
C C22 0.8926(3) 0.3910(3) 0.77155(9) 0.0569(8) Uani d . 1
H H22 0.9459 0.3259 0.7794 0.068 Uiso calc R 1
C C23 0.9408(3) 0.4414(3) 0.73362(9) 0.0529(8) Uani d . 1
C C24 1.0167(3) 0.3747(3) 0.71039(12) 0.0749(10) Uani d . 1
H H24 1.0407 0.3006 0.7189 0.090 Uiso calc R 1
C C25 1.0576(4) 0.4144(4) 0.67501(12) 0.0857(12) Uani d . 1
H H25 1.1097 0.3679 0.6601 0.103 Uiso calc R 1
C C26 1.0221(4) 0.5222(4) 0.66163(12) 0.0803(12) Uani d . 1
H H26 1.0481 0.5486 0.6373 0.096 Uiso calc R 1
C C27 0.9477(4) 0.5914(3) 0.68437(11) 0.0774(10) Uani d . 1
H H27 0.9244 0.6656 0.6757 0.093 Uiso calc R 1
C C28 0.9074(3) 0.5506(3) 0.72008(10) 0.0678(9) Uani d . 1
H H28 0.8567 0.5978 0.7353 0.081 Uiso calc R 1
C C29 0.8796(3) 0.4736(3) 0.80542(10) 0.0631(9) Uani d . 1
C C30 0.7869(4) 0.5561(3) 0.80758(13) 0.0868(12) Uani d . 1
H H30 0.7299 0.5605 0.7875 0.104 Uiso calc R 1
C C31 0.7765(5) 0.6323(4) 0.83875(18) 0.1135(17) Uani d U 1
H H31 0.7134 0.6871 0.8401 0.136 Uiso calc R 1
C C32 0.8619(7) 0.6240(5) 0.86739(18) 0.130(2) Uani d U 1
H H32 0.8569 0.6763 0.8882 0.156 Uiso calc R 1
C C33 0.9535(5) 0.5447(5) 0.86759(15) 0.1164(17) Uani d U 1
H H33 1.0084 0.5407 0.8883 0.140 Uiso calc R 1
C C34 0.9636(4) 0.4677(4) 0.83550(12) 0.0852(12) Uani d . 1
H H34 1.0270 0.4131 0.8346 0.102 Uiso calc R 1
C C35 0.7251(3) 0.2616(3) 0.78476(9) 0.0505(7) Uani d . 1
C C36 0.6096(3) 0.2096(3) 0.76752(8) 0.0540(8) Uani d . 1
H H36 0.5751 0.2658 0.7488 0.065 Uiso calc R 1
C C37 0.3964(3) 0.2088(3) 0.80102(10) 0.0656(9) Uani d . 1
C C38 0.3869(3) 0.1305(3) 0.83643(9) 0.0650(9) Uani d . 1
H H38A 0.3329 0.0635 0.8331 0.078 Uiso calc R 1
H H38B 0.3698 0.1719 0.8605 0.078 Uiso calc R 1
C C39 0.5234(3) 0.1032(2) 0.82972(8) 0.0499(7) Uani d . 1
H H39 0.5767 0.1263 0.8514 0.060 Uiso calc R 1
C C40 0.6661(3) -0.0055(3) 0.77482(8) 0.0561(8) Uani d . 1
H H40A 0.7418 0.0145 0.7881 0.067 Uiso calc R 1
H H40B 0.6816 -0.0764 0.7599 0.067 Uiso calc R 1
C C41 0.6375(3) 0.0933(3) 0.74590(8) 0.0616(9) Uani d . 1
C C42 0.7454(3) 0.1063(4) 0.71787(9) 0.0867(12) Uani d . 1
H H42A 0.7308 0.1714 0.7007 0.130 Uiso calc R 1
H H42B 0.7542 0.0357 0.7028 0.130 Uiso calc R 1
H H42C 0.8192 0.1201 0.7325 0.130 Uiso calc R 1

loop_
_atom_site_aniso_label
_atom_site_aniso_U_11
_atom_site_aniso_U_22
_atom_site_aniso_U_33
_atom_site_aniso_U_12
_atom_site_aniso_U_13
_atom_site_aniso_U_23
S1 0.0375(4) 0.0612(5) 0.0438(4) -0.0068(3) -0.0020(3) -0.0025(4)
S2 0.0614(5) 0.0450(4) 0.0659(5) -0.0074(4) 0.0016(4) -0.0008(4)
O1 0.0512(12) 0.0344(10) 0.0627(12) -0.0080(9) 0.0087(10) -0.0023(9)
O2 0.0607(15) 0.0714(15) 0.0984(18) -0.0189(12) 0.0257(14) -0.0375(14)
O3 0.0494(14) 0.0668(14) 0.0799(16) 0.0125(11) 0.0106(12) 0.0185(12)
O4 0.0384(12) 0.1104(18) 0.0552(12) -0.0008(12) 0.0058(9) -0.0059(13)
O5 0.0644(13) 0.0586(13) 0.0564(12) -0.0186(11) -0.0054(11) -0.0044(10)
O6 0.0481(13) 0.0656(13) 0.0763(15) -0.0155(11) -0.0167(11) 0.0289(12)
O7 0.0631(13) 0.0605(13) 0.0474(12) -0.0075(11) -0.0154(10) 0.0099(10)
O8 0.0546(15) 0.0974(19) 0.143(2) 0.0033(14) -0.0043(15) 0.0626(19)
O9 0.0932(18) 0.0683(16) 0.1068(19) 0.0199(14) 0.0140(16) 0.0441(14)
O10 0.0674(15) 0.0772(16) 0.1118(19) -0.0289(13) 0.0058(15) -0.0359(14)
N1 0.0351(13) 0.0449(13) 0.0384(12) -0.0057(11) -0.0025(10) 0.0036(10)
N2 0.0513(15) 0.0461(14) 0.0387(13) 0.0055(12) -0.0055(11) -0.0095(12)
N3 0.0516(16) 0.0526(16) 0.0559(16) 0.0045(13) -0.0030(14) -0.0080(13)
N4 0.097(2) 0.085(2) 0.083(2) 0.0178(17) -0.0390(19) -0.0403(19)
N5 0.0500(17) 0.0450(14) 0.0590(16) -0.0056(12) -0.0007(13) 0.0151(12)
N6 0.076(2) 0.166(3) 0.0555(19) -0.017(2) -0.0229(17) -0.025(2)
N7 0.089(2) 0.089(2) 0.058(2) -0.0279(18) -0.0310(18) 0.0104(17)
N8 0.165(4) 0.135(3) 0.097(3) -0.041(3) -0.050(3) -0.035(3)
C1 0.0508(17) 0.0346(15) 0.0530(17) -0.0033(13) 0.0050(15) -0.0028(13)
C2 0.0487(18) 0.0369(15) 0.0537(17) -0.0050(14) -0.0040(14) -0.0032(14)
C3 0.067(2) 0.054(2) 0.087(3) 0.0108(18) 0.011(2) 0.0082(19)
C4 0.083(3) 0.068(3) 0.121(4) 0.012(2) -0.016(3) 0.027(3)
C5 0.096(3) 0.065(2) 0.076(3) -0.013(2) -0.027(2) 0.018(2)
C6 0.113(3) 0.080(3) 0.057(2) -0.003(2) 0.006(2) 0.010(2)
C7 0.082(2) 0.068(2) 0.061(2) 0.0154(19) 0.0052(18) 0.0082(18)
C8 0.061(2) 0.0412(16) 0.0354(15) -0.0059(15) 0.0038(13) 0.0047(12)
C9 0.085(2) 0.0463(19) 0.067(2) -0.0141(17) -0.020(2) 0.0019(16)
C10 0.096(3) 0.061(2) 0.078(3) -0.029(2) -0.017(2) -0.005(2)
C11 0.067(2) 0.089(3) 0.0509(19) -0.028(2) -0.0051(16) 0.003(2)
C12 0.059(2) 0.074(2) 0.065(2) 0.0026(19) 0.0022(19) 0.0107(18)
C13 0.060(2) 0.0471(19) 0.063(2) -0.0082(16) 0.0041(17) 0.0059(15)
C14 0.0448(18) 0.0442(16) 0.0407(16) -0.0065(14) -0.0013(14) -0.0011(13)
C15 0.0334(16) 0.0430(16) 0.0375(14) -0.0030(12) 0.0002(12) -0.0001(12)
C16 0.0411(18) 0.0531(18) 0.0412(16) -0.0024(15) -0.0040(15) 0.0052(13)
C17 0.0508(19) 0.0614(19) 0.0508(18) -0.0028(15) -0.0029(15) 0.0169(15)
C18 0.0382(16) 0.0616(18) 0.0365(14) -0.0055(15) -0.0014(12) -0.0016(14)
C19 0.0449(18) 0.0473(17) 0.0427(16) 0.0037(13) -0.0109(13) -0.0060(13)
C20 0.0501(18) 0.0371(16) 0.0364(15) 0.0012(13) -0.0035(13) -0.0005(12)
C21 0.070(2) 0.0520(18) 0.0485(18) 0.0001(16) -0.0055(16) 0.0117(15)
C22 0.0404(17) 0.0537(19) 0.077(2) 0.0000(15) -0.0083(16) 0.0119(17)
C23 0.0430(18) 0.0492(19) 0.066(2) -0.0100(15) -0.0042(16) 0.0068(16)
C24 0.063(2) 0.060(2) 0.102(3) 0.0060(18) 0.006(2) 0.004(2)
C25 0.071(3) 0.093(3) 0.093(3) -0.009(2) 0.022(2) -0.006(2)
C26 0.075(3) 0.096(3) 0.070(2) -0.041(2) 0.004(2) -0.001(2)
C27 0.085(3) 0.066(2) 0.081(3) -0.022(2) -0.002(2) 0.016(2)
C28 0.066(2) 0.060(2) 0.078(2) -0.0051(18) 0.0057(19) 0.0063(18)
C29 0.054(2) 0.061(2) 0.074(2) -0.0137(18) 0.0062(19) 0.0103(18)
C30 0.095(3) 0.068(2) 0.098(3) 0.008(2) 0.031(2) 0.018(2)
C31 0.132(4) 0.081(3) 0.128(4) 0.004(3) 0.060(3) 0.012(3)
C32 0.170(6) 0.094(4) 0.126(4) -0.064(4) 0.065(4) -0.007(3)
C33 0.117(4) 0.137(4) 0.095(3) -0.076(4) 0.002(3) -0.003(3)
C34 0.078(3) 0.094(3) 0.083(3) -0.041(2) -0.004(2) 0.006(2)
C35 0.0563(19) 0.0469(17) 0.0482(18) -0.0047(15) -0.0062(15) 0.0108(15)
C36 0.0510(19) 0.063(2) 0.0484(17) -0.0134(16) -0.0089(15) 0.0188(15)
C37 0.057(2) 0.054(2) 0.085(2) -0.0010(17) 0.0055(19) 0.0207(18)
C38 0.069(2) 0.058(2) 0.068(2) -0.0003(18) 0.0150(18) 0.0084(17)
C39 0.058(2) 0.0480(18) 0.0436(16) -0.0029(15) -0.0013(15) 0.0029(14)
C40 0.055(2) 0.0579(19) 0.0551(19) -0.0047(16) -0.0062(16) -0.0167(15)
C41 0.049(2) 0.102(3) 0.0337(16) -0.0139(18) -0.0089(14) -0.0023(17)
C42 0.072(3) 0.142(4) 0.046(2) -0.018(2) 0.0099(18) -0.004(2)

loop_
_atom_type_symbol
_atom_type_description
_atom_type_scat_dispersion_real
_atom_type_scat_dispersion_imag
_atom_type_scat_source
C C 0.0033 0.0016 'International Tables Vol C Tables 4.2.6.8 and 6.1.1.4'
H H 0.0000 0.0000 'International Tables Vol C Tables 4.2.6.8 and 6.1.1.4'
N N 0.0061 0.0033 'International Tables Vol C Tables 4.2.6.8 and 6.1.1.4'
O O 0.0106 0.0060 'International Tables Vol C Tables 4.2.6.8 and 6.1.1.4'
S S 0.1246 0.1234 'International Tables Vol C Tables 4.2.6.8 and 6.1.1.4'

loop_
_geom_angle_atom_site_label_1
_geom_angle_atom_site_label_2
_geom_angle_atom_site_label_3
_geom_angle
O5 S1 O4 118.78(14)
O5 S1 C19 108.60(12)
O4 S1 C19 108.91(14)
O5 S1 C18 109.91(13)
O4 S1 C18 107.25(12)
C19 S1 C18 102.11(13)
O10 S2 O9 119.75(16)
O10 S2 C40 109.10(15)
O9 S2 C40 107.88(15)
O10 S2 C39 108.11(15)
O9 S2 C39 109.37(15)
C40 S2 C39 101.02(14)
C14 O1 C1 118.6(2)
C35 O6 C22 116.8(2)
C16 N1 C15 131.7(2)
C16 N1 C18 94.5(2)
C15 N1 C18 128.4(2)
N3 N2 C20 115.6(2)
N4 N3 N2 171.9(3)
C37 N5 C36 133.8(3)
C37 N5 C39 94.5(2)
C36 N5 C39 129.2(2)
N7 N6 C41 117.7(3)
N8 N7 N6 172.5(5)
O1 C1 C2 108.5(2)
O1 C1 C8 107.8(2)
C2 C1 C8 113.3(2)
O1 C1 H1 109.0
C2 C1 H1 109.0
C8 C1 H1 109.0
C3 C2 C7 118.1(3)
C3 C2 C1 121.2(3)
C7 C2 C1 120.7(3)
C2 C3 C4 120.8(4)
C2 C3 H3 119.6
C4 C3 H3 119.6
C5 C4 C3 120.5(4)
C5 C4 H4 119.8
C3 C4 H4 119.8
C4 C5 C6 119.6(4)
C4 C5 H5 120.2
C6 C5 H5 120.2
C5 C6 C7 120.5(4)
C5 C6 H6 119.8
C7 C6 H6 119.8
C2 C7 C6 120.5(3)
C2 C7 H7 119.8
C6 C7 H7 119.8
C13 C8 C9 118.2(3)
C13 C8 C1 122.6(2)
C9 C8 C1 119.2(3)
C8 C9 C10 120.2(3)
C8 C9 H9 119.9
C10 C9 H9 119.9
C11 C10 C9 120.3(3)
C11 C10 H10 119.8
C9 C10 H10 119.8
C10 C11 C12 120.1(3)
C10 C11 H11 119.9
C12 C11 H11 119.9
C11 C12 C13 120.1(3)
C11 C12 H12 120.0
C13 C12 H12 120.0
C8 C13 C12 121.1(3)
C8 C13 H13 119.5
C12 C13 H13 119.5
O2 C14 O1 125.5(2)
O2 C14 C15 123.6(3)
O1 C14 C15 110.9(2)
N1 C15 C14 109.7(2)
N1 C15 C20 110.7(2)
C14 C15 C20 111.7(2)
N1 C15 H15 108.2
C14 C15 H15 108.2
C20 C15 H15 108.2
O3 C16 N1 132.0(3)
O3 C16 C17 136.3(3)
N1 C16 C17 91.6(2)
C16 C17 C18 85.8(2)
C16 C17 H17A 114.3
C18 C17 H17A 114.3
C16 C17 H17B 114.3
C18 C17 H17B 114.3
H17A C17 H17B 111.5
N1 C18 C17 87.8(2)
N1 C18 S1 112.54(17)
C17 C18 S1 115.5(2)
N1 C18 H18 112.9
C17 C18 H18 112.9
S1 C18 H18 112.9
C20 C19 S1 116.75(19)
C20 C19 H19A 108.1
S1 C19 H19A 108.1
C20 C19 H19B 108.1
S1 C19 H19B 108.1
H19A C19 H19B 107.3
N2 C20 C21 111.3(2)
N2 C20 C19 111.7(2)
C21 C20 C19 110.2(2)
N2 C20 C15 101.0(2)
C21 C20 C15 111.5(2)
C19 C20 C15 110.9(2)
C20 C21 H21A 109.5
C20 C21 H21B 109.5
H21A C21 H21B 109.5
C20 C21 H21C 109.5
H21A C21 H21C 109.5
H21B C21 H21C 109.5
O6 C22 C29 109.9(3)
O6 C22 C23 103.8(2)
C29 C22 C23 117.4(3)
O6 C22 H22 108.5
C29 C22 H22 108.5
C23 C22 H22 108.5
C28 C23 C24 117.5(3)
C28 C23 C22 122.7(3)
C24 C23 C22 119.7(3)
C25 C24 C23 121.7(4)
C25 C24 H24 119.1
C23 C24 H24 119.1
C26 C25 C24 120.1(4)
C26 C25 H25 119.9
C24 C25 H25 119.9
C25 C26 C27 119.4(4)
C25 C26 H26 120.3
C27 C26 H26 120.3
C26 C27 C28 119.9(4)
C26 C27 H27 120.0
C28 C27 H27 120.0
C23 C28 C27 121.2(3)
C23 C28 H28 119.4
C27 C28 H28 119.4
C34 C29 C30 118.5(4)
C34 C29 C22 119.1(3)
C30 C29 C22 122.4(3)
C31 C30 C29 121.9(5)
C31 C30 H30 119.1
C29 C30 H30 119.1
C32 C31 C30 117.4(5)
C32 C31 H31 121.3
C30 C31 H31 121.3
C33 C32 C31 124.0(6)
C33 C32 H32 118.0
C31 C32 H32 118.0
C32 C33 C34 118.1(5)
C32 C33 H33 121.0
C34 C33 H33 121.0
C29 C34 C33 120.1(4)
C29 C34 H34 120.0
C33 C34 H34 120.0
O7 C35 O6 125.3(3)
O7 C35 C36 124.0(3)
O6 C35 C36 110.7(2)
N5 C36 C35 110.4(2)
N5 C36 C41 109.5(2)
C35 C36 C41 111.0(2)
N5 C36 H36 108.7
C35 C36 H36 108.7
C41 C36 H36 108.7
O8 C37 N5 131.9(3)
O8 C37 C38 136.4(3)
N5 C37 C38 91.7(3)
C37 C38 C39 86.1(2)
C37 C38 H38A 114.3
C39 C38 H38A 114.3
C37 C38 H38B 114.3
C39 C38 H38B 114.3
H38A C38 H38B 111.4
N5 C39 C38 87.3(2)
N5 C39 S2 109.48(19)
C38 C39 S2 115.1(2)
N5 C39 H39 114.0
C38 C39 H39 114.0
S2 C39 H39 114.0
C41 C40 S2 118.0(2)
C41 C40 H40A 107.8
S2 C40 H40A 107.8
C41 C40 H40B 107.8
S2 C40 H40B 107.8
H40A C40 H40B 107.1
N6 C41 C42 112.2(2)
N6 C41 C40 111.0(3)
C42 C41 C40 108.8(3)
N6 C41 C36 102.1(3)
C42 C41 C36 111.7(3)
C40 C41 C36 111.0(2)
C41 C42 H42A 109.5
C41 C42 H42B 109.5
H42A C42 H42B 109.5
C41 C42 H42C 109.5
H42A C42 H42C 109.5
H42B C42 H42C 109.5

loop_
_geom_bond_atom_site_label_1
_geom_bond_atom_site_label_2
_geom_bond_distance
S1 O5 1.431(2)
S1 O4 1.433(2)
S1 C19 1.776(3)
S1 C18 1.804(3)
S2 O10 1.429(2)
S2 O9 1.432(2)
S2 C40 1.771(3)
S2 C39 1.777(3)
O1 C14 1.318(3)
O1 C1 1.466(3)
O2 C14 1.196(3)
O3 C16 1.191(3)
O6 C35 1.337(3)
O6 C22 1.467(3)
O7 C35 1.190(3)
O8 C37 1.198(4)
N1 C16 1.379(3)
N1 C15 1.443(3)
N1 C18 1.458(3)
N2 N3 1.231(3)
N2 C20 1.481(3)
N3 N4 1.134(3)
N5 C37 1.371(4)
N5 C36 1.447(4)
N5 C39 1.461(3)
N6 N7 1.190(4)
N6 C41 1.486(4)
N7 N8 1.127(4)
C1 C2 1.497(4)
C1 C8 1.513(4)
C1 H1 0.9800
C2 C3 1.369(4)
C2 C7 1.379(4)
C3 C4 1.385(5)
C3 H3 0.9300
C4 C5 1.351(6)
C4 H4 0.9300
C5 C6 1.357(5)
C5 H5 0.9300
C6 C7 1.384(5)
C6 H6 0.9300
C7 H7 0.9300
C8 C13 1.374(4)
C8 C9 1.382(4)
C9 C10 1.393(5)
C9 H9 0.9300
C10 C11 1.351(5)
C10 H10 0.9300
C11 C12 1.362(4)
C11 H11 0.9300
C12 C13 1.377(4)
C12 H12 0.9300
C13 H13 0.9300
C14 C15 1.527(4)
C15 C20 1.548(4)
C15 H15 0.9800
C16 C17 1.519(4)
C17 C18 1.541(4)
C17 H17A 0.9700
C17 H17B 0.9700
C18 H18 0.9800
C19 C20 1.546(4)
C19 H19A 0.9700
C19 H19B 0.9700
C20 C21 1.524(4)
C21 H21A 0.9600
C21 H21B 0.9600
C21 H21C 0.9600
C22 C29 1.500(4)
C22 C23 1.516(4)
C22 H22 0.9800
C23 C28 1.375(4)
C23 C24 1.377(4)
C24 C25 1.369(5)
C24 H24 0.9300
C25 C26 1.366(5)
C25 H25 0.9300
C26 C27 1.373(5)
C26 H26 0.9300
C27 C28 1.381(4)
C27 H27 0.9300
C28 H28 0.9300
C29 C34 1.381(5)
C29 C30 1.382(5)
C30 C31 1.381(6)
C30 H30 0.9300
C31 C32 1.357(7)
C31 H31 0.9300
C32 C33 1.345(7)
C32 H32 0.9300
C33 C34 1.411(6)
C33 H33 0.9300
C34 H34 0.9300
C35 C36 1.512(4)
C36 C41 1.547(4)
C36 H36 0.9800
C37 C38 1.510(4)
C38 C39 1.537(4)
C38 H38A 0.9700
C38 H38B 0.9700
C39 H39 0.9800
C40 C41 1.531(4)
C40 H40A 0.9700
C40 H40B 0.9700
C41 C42 1.527(4)
C42 H42A 0.9600
C42 H42B 0.9600
C42 H42C 0.9600

loop_
_geom_hbond_atom_site_label_D
_geom_hbond_atom_site_label_H
_geom_hbond_atom_site_label_A
_geom_hbond_site_symmetry_A
_geom_hbond_distance_DH
_geom_hbond_distance_HA
_geom_hbond_distance_DA
_geom_hbond_angle_DHA
C19 H19B O3 4_577 0.97 2.44 3.364(3) 159.8
C31 H31 O9 1_565 0.93 2.57 3.446(6) 157.3
C36 H36 O10 3_656 0.98 2.25 3.196(4) 162.4
C40 H40B O8 3_646 0.97 2.29 3.235(4) 165.8
C18 H18 O7 1_565 0.98 2.50 3.262(3) 134.7

loop_
_geom_torsion_atom_site_label_1
_geom_torsion_atom_site_label_2
_geom_torsion_atom_site_label_3
_geom_torsion_atom_site_label_4
_geom_torsion
C20 N2 N3 N4 18E1(10)
C41 N6 N7 N8 18E1(10)
C14 O1 C1 C2 104.2(3)
C14 O1 C1 C8 -132.8(2)
O1 C1 C2 C3 -125.6(3)
C8 C1 C2 C3 114.7(3)
O1 C1 C2 C7 56.1(4)
C8 C1 C2 C7 -63.7(3)
C7 C2 C3 C4 2.0(5)
C1 C2 C3 C4 -176.4(3)
C2 C3 C4 C5 -1.6(6)
C3 C4 C5 C6 0.4(6)
C4 C5 C6 C7 0.5(6)
C3 C2 C7 C6 -1.1(5)
C1 C2 C7 C6 177.2(3)
C5 C6 C7 C2 -0.1(6)
O1 C1 C8 C13 18.8(3)
C2 C1 C8 C13 138.9(3)
O1 C1 C8 C9 -163.0(3)
C2 C1 C8 C9 -42.9(4)
C13 C8 C9 C10 -0.1(5)
C1 C8 C9 C10 -178.3(3)
C8 C9 C10 C11 0.5(5)
C9 C10 C11 C12 -0.7(5)
C10 C11 C12 C13 0.6(5)
C9 C8 C13 C12 0.0(4)
C1 C8 C13 C12 178.1(3)
C11 C12 C13 C8 -0.2(5)
C1 O1 C14 O2 3.7(4)
C1 O1 C14 C15 -175.6(2)
C16 N1 C15 C14 140.8(3)
C18 N1 C15 C14 -72.1(3)
C16 N1 C15 C20 -95.4(3)
C18 N1 C15 C20 51.6(3)
O2 C14 C15 N1 56.3(4)
O1 C14 C15 N1 -124.3(2)
O2 C14 C15 C20 -66.9(3)
O1 C14 C15 C20 112.5(2)
C15 N1 C16 O3 -20.8(5)
C18 N1 C16 O3 -175.5(3)
C15 N1 C16 C17 158.7(3)
C18 N1 C16 C17 4.0(2)
O3 C16 C17 C18 175.7(4)
N1 C16 C17 C18 -3.8(2)
C16 N1 C18 C17 -4.0(2)
C15 N1 C18 C17 -159.9(2)
C16 N1 C18 S1 112.9(2)
C15 N1 C18 S1 -43.1(3)
C16 C17 C18 N1 3.60(19)
C16 C17 C18 S1 -110.4(2)
O5 S1 C18 N1 -81.7(2)
O4 S1 C18 N1 147.9(2)
C19 S1 C18 N1 33.5(2)
O5 S1 C18 C17 17.1(2)
O4 S1 C18 C17 -113.3(2)
C19 S1 C18 C17 132.2(2)
O5 S1 C19 C20 70.3(2)
O4 S1 C19 C20 -158.96(19)
C18 S1 C19 C20 -45.8(2)
N3 N2 C20 C21 59.9(3)
N3 N2 C20 C19 -63.7(3)
N3 N2 C20 C15 178.4(2)
S1 C19 C20 N2 -53.6(3)
S1 C19 C20 C21 -177.84(19)
S1 C19 C20 C15 58.2(3)
N1 C15 C20 N2 64.9(2)
C14 C15 C20 N2 -172.5(2)
N1 C15 C20 C21 -176.8(2)
C14 C15 C20 C21 -54.2(3)
N1 C15 C20 C19 -53.7(3)
C14 C15 C20 C19 68.9(3)
C35 O6 C22 C29 -74.2(3)
C35 O6 C22 C23 159.4(3)
O6 C22 C23 C28 82.1(3)
C29 C22 C23 C28 -39.4(4)
O6 C22 C23 C24 -94.8(3)
C29 C22 C23 C24 143.7(3)
C28 C23 C24 C25 -0.2(5)
C22 C23 C24 C25 176.8(3)
C23 C24 C25 C26 -0.9(6)
C24 C25 C26 C27 1.6(6)
C25 C26 C27 C28 -1.3(5)
C24 C23 C28 C27 0.5(5)
C22 C23 C28 C27 -176.4(3)
C26 C27 C28 C23 0.3(5)
O6 C22 C29 C34 136.3(3)
C23 C22 C29 C34 -105.4(3)
O6 C22 C29 C30 -44.1(4)
C23 C22 C29 C30 74.2(4)
C34 C29 C30 C31 0.1(5)
C22 C29 C30 C31 -179.5(3)
C29 C30 C31 C32 0.6(6)
C30 C31 C32 C33 -1.7(8)
C31 C32 C33 C34 2.0(7)
C30 C29 C34 C33 0.2(5)
C22 C29 C34 C33 179.8(3)
C32 C33 C34 C29 -1.3(6)
C22 O6 C35 O7 4.8(4)
C22 O6 C35 C36 -172.8(2)
C37 N5 C36 C35 135.1(3)
C39 N5 C36 C35 -67.7(4)
C37 N5 C36 C41 -102.5(4)
C39 N5 C36 C41 54.7(4)
O7 C35 C36 N5 40.3(4)
O6 C35 C36 N5 -142.0(2)
O7 C35 C36 C41 -81.2(4)
O6 C35 C36 C41 96.5(3)
C36 N5 C37 O8 -13.7(6)
C39 N5 C37 O8 -176.1(4)
C36 N5 C37 C38 166.5(3)
C39 N5 C37 C38 4.1(2)
O8 C37 C38 C39 176.3(4)
N5 C37 C38 C39 -3.9(2)
C37 N5 C39 C38 -4.0(2)
C36 N5 C39 C38 -167.7(3)
C37 N5 C39 S2 111.8(2)
C36 N5 C39 S2 -51.9(3)
C37 C38 C39 N5 3.6(2)
C37 C38 C39 S2 -106.7(2)
O10 S2 C39 N5 -74.5(2)
O9 S2 C39 N5 153.5(2)
C40 S2 C39 N5 39.9(2)
O10 S2 C39 C38 21.9(3)
O9 S2 C39 C38 -110.1(2)
C40 S2 C39 C38 136.3(2)
O10 S2 C40 C41 64.0(2)
O9 S2 C40 C41 -164.5(2)
C39 S2 C40 C41 -49.8(2)
N7 N6 C41 C42 35.3(5)
N7 N6 C41 C40 -86.7(4)
N7 N6 C41 C36 155.0(3)
S2 C40 C41 N6 -56.0(3)
S2 C40 C41 C42 -179.9(2)
S2 C40 C41 C36 56.8(3)
N5 C36 C41 N6 68.6(3)
C35 C36 C41 N6 -169.3(2)
N5 C36 C41 C42 -171.3(2)
C35 C36 C41 C42 -49.2(3)
N5 C36 C41 C40 -49.7(3)
C35 C36 C41 C40 72.4(3)
